data_7121015
loop_
_publ_author_name
'Nadiia I. Gumerova'
'Alexander Roller'
'Annette Rompel'

_publ_section_title
;
 [Ni(OH)3W6O18(OCH2)3CCH2OH]4-: the first tris-functionalized
 Anderson-type heteropolytungstate
;
_journal_name_full 'Chemical Communications'
_journal_page_first 9263
_journal_page_last 9266
_journal_paper_doi 10.1039/c6cc04326g
_journal_volume 52
_journal_year 2016
_chemical_formula_moiety 'C5 H24 Na2 Ni O31 W6, 2(C4 H12 N), 3(H2 O)'
_chemical_formula_sum 'C13 H54 N2 Na2 Ni O34 W6'
_chemical_formula_weight 1990.37
_space_group_crystal_system triclinic
_space_group_IT_number 2
_space_group_name_Hall '-P 1'
_space_group_name_H-M_alt 'P -1'
_symmetry_space_group_name_Hall '-P 1'
_symmetry_space_group_name_H-M 'P -1'
_atom_sites_solution_hydrogens mixed
_atom_sites_solution_primary heavy
_cell_angle_alpha 113.7330(12)
_cell_angle_beta 102.5434(12)
_cell_angle_gamma 90.4790(12)
_cell_formula_units_Z 1
_cell_length_a 9.6825(4)
_cell_length_b 10.3943(5)
_cell_length_c 11.7580(6)
_cell_measurement_reflns_used 9773
_cell_measurement_temperature 100.0
_cell_measurement_theta_max 30.189
_cell_measurement_theta_min 2.937
_cell_volume 1051.34(9)
_computing_cell_refinement 'APEX2 v2013.6-2'
_computing_data_collection 'APEX2 v2013.6-2'
_computing_data_reduction 'APEX2 v2013.6-2'
_computing_molecular_graphics 'Olex2 (Dolomanov et al., 2009)'
_computing_publication_material 'Olex2 (Dolomanov et al., 2009)'
_computing_structure_refinement 'XL (Sheldrick, 2008)'
_computing_structure_solution 'XS (Sheldrick, 2008)'
_diffrn_ambient_temperature 100.0
_diffrn_measured_fraction_theta_full 0.987
_diffrn_measured_fraction_theta_max 0.988
_diffrn_measurement_device_type 'Bruker D8 Venture'
_diffrn_measurement_method '\f and \w scans'
_diffrn_radiation_type MoK\a
_diffrn_radiation_wavelength 0.71073
_diffrn_reflns_av_R_equivalents 0.0365
_diffrn_reflns_av_unetI/netI 0.0130
_diffrn_reflns_Laue_measured_fraction_full 0.987
_diffrn_reflns_Laue_measured_fraction_max 0.988
_diffrn_reflns_limit_h_max 11
_diffrn_reflns_limit_h_min -11
_diffrn_reflns_limit_k_max 12
_diffrn_reflns_limit_k_min -12
_diffrn_reflns_limit_l_max 14
_diffrn_reflns_limit_l_min -14
_diffrn_reflns_number 46417
_diffrn_reflns_point_group_measured_fraction_full 0.987
_diffrn_reflns_point_group_measured_fraction_max 0.988
_diffrn_reflns_theta_full 25.242
_diffrn_reflns_theta_max 25.349
_diffrn_reflns_theta_min 2.936
_diffrn_source 'INCOATEC microfocus sealed tube'
_diffrn_standards_number 0
_exptl_absorpt_coefficient_mu 16.905
_exptl_absorpt_correction_T_max 0.7460
_exptl_absorpt_correction_T_min 0.5679
_exptl_absorpt_correction_type multi-scan
_exptl_absorpt_process_details
;
SADABS-2012/1 (Bruker,2012) was used for absorption correction.
wR2(int) was 0.0669 before and 0.0426 after correction.
The Ratio of minimum to maximum transmission is 0.7613.
The \l/2 correction factor is 0.0015.
;
_exptl_crystal_colour 'clear blue'
_exptl_crystal_colour_lustre clear
_exptl_crystal_colour_primary blue
_exptl_crystal_density_diffrn 3.144
_exptl_crystal_description block
_exptl_crystal_F_000 912
_exptl_crystal_size_max 0.158
_exptl_crystal_size_mid 0.153
_exptl_crystal_size_min 0.096
_refine_diff_density_max 0.829
_refine_diff_density_min -1.913
_refine_diff_density_rms 0.180
_refine_ls_extinction_coef .
_refine_ls_extinction_method none
_refine_ls_goodness_of_fit_ref 1.320
_refine_ls_hydrogen_treatment mixed
_refine_ls_matrix_type full
_refine_ls_number_parameters 319
_refine_ls_number_reflns 3820
_refine_ls_number_restraints 22
_refine_ls_restrained_S_all 1.319
_refine_ls_R_factor_all 0.0179
_refine_ls_R_factor_gt 0.0179
_refine_ls_shift/su_max 0.005
_refine_ls_shift/su_mean 0.000
_refine_ls_structure_factor_coef Fsqd
_refine_ls_weighting_details 'w=1/[\s^2^(Fo^2^)+(0.0163P)^2^+4.6476P] where P=(Fo^2^+2Fc^2^)/3'
_refine_ls_weighting_scheme calc
_refine_ls_wR_factor_gt 0.0457
_refine_ls_wR_factor_ref 0.0457
_reflns_Friedel_coverage 0.000
_reflns_Friedel_fraction_full .
_reflns_Friedel_fraction_max .
_reflns_number_gt 3816
_reflns_number_total 3820
_reflns_threshold_expression 'I > 2\s(I)'
_cod_data_source_file Chem-Commun-2016-52-9263.cif
_cod_data_source_block mo_emasni37_4_p-1
_cod_database_code 7121015
_shelx_space_group_comment
;
The symmetry employed for this shelxl refinement is uniquely defined
by the following loop, which should always be used as a source of
symmetry information in preference to the above space-group names.
They are only intended as comments.
;
_shelx_estimated_absorpt_t_max 0.294
_shelx_estimated_absorpt_t_min 0.175

loop_
_space_group_symop_operation_xyz
'x, y, z'
'-x, -y, -z'

loop_
_atom_site_label
_atom_site_type_symbol
_atom_site_fract_x
_atom_site_fract_y
_atom_site_fract_z
_atom_site_U_iso_or_equiv
_atom_site_adp_type
_atom_site_occupancy
_atom_site_site_symmetry_order
_atom_site_calc_flag
_atom_site_refinement_flags_posn
_atom_site_refinement_flags_adp
_atom_site_refinement_flags_occupancy
_atom_site_disorder_assembly
_atom_site_disorder_group
Ni1 Ni 0.5000 0.0000 0.5000 0.01757(19) Uani 1 2 d S T P D .
W3 W 0.55779(2) 0.00540(2) 0.79068(2) 0.00996(6) Uani 1 1 d . . . . .
W1 W 0.70479(2) 0.21328(2) 0.44276(2) 0.00968(6) Uani 1 1 d . . . . .
W2 W 0.76905(2) 0.20865(2) 0.73022(2) 0.00921(6) Uani 1 1 d . . . . .
Na1 Na 0.3796(2) 0.2601(2) 1.04467(18) 0.0190(4) Uani 1 1 d D . . . .
O1 O 0.4768(3) 0.1402(3) 0.4188(3) 0.0120(6) Uani 1 1 d D . . . .
H1 H 0.414(9) 0.201(10) 0.450(12) 0.018 Uiso 0.5 1 d DR . . A 2
O3 O 0.2879(3) -0.0517(3) 0.4731(3) 0.0094(6) Uani 1 1 d D . . . .
H3 H 0.238(10) 0.025(6) 0.500(11) 0.011 Uiso 0.5 1 d DR . . B 2
O6 O 0.3549(3) -0.0484(3) 0.7180(3) 0.0122(6) Uani 1 1 d D . . . .
O2 O 0.4668(3) -0.1441(3) 0.3172(3) 0.0126(6) Uani 1 1 d D . . . .
H2 H 0.529(6) -0.211(7) 0.307(11) 0.015 Uiso 0.5 1 d DR . . C 2
O8 O 0.8847(3) 0.2169(4) 0.4479(3) 0.0172(7) Uani 1 1 d D . . . .
O11 O 0.5431(3) 0.1476(3) 0.9282(3) 0.0151(7) Uani 1 1 d . . . . .
O4 O 0.7081(3) 0.3092(3) 0.6227(3) 0.0116(6) Uani 1 1 d . . . . .
O10 O 0.7624(4) 0.3491(4) 0.8724(3) 0.0166(7) Uani 1 1 d D . . . .
O5 O 0.7438(3) 0.0518(3) 0.7723(3) 0.0116(6) Uani 1 1 d . . . . .
O12 O 0.6044(3) -0.1274(3) 0.8395(3) 0.0157(7) Uani 1 1 d . . . . .
O9 O 0.9502(3) 0.2045(4) 0.7357(3) 0.0169(7) Uani 1 1 d D . . . .
O7 O 0.6494(4) 0.3495(4) 0.3996(3) 0.0185(7) Uani 1 1 d D . . . .
N1 N 0.9798(5) 0.3146(6) 0.1843(4) 0.0314(11) Uani 1 1 d . . . . .
C9 C 1.0327(7) 0.3886(8) 0.1131(6) 0.0371(15) Uani 1 1 d . . . . .
H9A H 1.0184 0.3233 0.0229 0.056 Uiso 1 1 calc GR . . . .
H9B H 1.1343 0.4206 0.1505 0.056 Uiso 1 1 calc GR . . . .
H9C H 0.9800 0.4704 0.1195 0.056 Uiso 1 1 calc GR . . . .
C6 C 0.8250(7) 0.2713(9) 0.1330(7) 0.0455(18) Uani 1 1 d . . . . .
H6A H 0.7760 0.3530 0.1315 0.068 Uiso 1 1 calc GR . . . .
H6B H 0.7892 0.2353 0.1875 0.068 Uiso 1 1 calc GR . . . .
H6C H 0.8073 0.1970 0.0458 0.068 Uiso 1 1 calc GR . . . .
C2 C 0.5729(9) -0.2342(10) 0.3082(9) 0.0104(8) Uani 0.5 1 d D . . D 1
H2A H 0.6224 -0.2289 0.2446 0.013 Uiso 0.5 1 calc R . . D 1
H2B H 0.5265 -0.3319 0.2736 0.013 Uiso 0.5 1 calc R . . D 1
C4 C 0.6860(9) -0.2089(9) 0.4308(8) 0.0093(16) Uani 0.5 1 d . . . D 1
C7 C 1.0073(11) 0.4171(10) 0.3227(7) 0.069(3) Uani 1 1 d . . . . .
H7A H 1.1074 0.4566 0.3538 0.104 Uiso 1 1 calc GR . . . .
H7B H 0.9860 0.3677 0.3735 0.104 Uiso 1 1 calc GR . . . .
H7C H 0.9465 0.4936 0.3310 0.104 Uiso 1 1 calc GR . . . .
C8 C 1.0561(9) 0.1921(10) 0.1745(11) 0.068(3) Uani 1 1 d . . . . .
H8A H 1.0366 0.1241 0.0848 0.102 Uiso 1 1 calc GR . . . .
H8B H 1.0247 0.1477 0.2253 0.102 Uiso 1 1 calc GR . . . .
H8C H 1.1585 0.2220 0.2070 0.102 Uiso 1 1 calc GR . . . .
O17 O 0.3525(9) 0.3545(10) 0.7486(8) 0.0334(19) Uani 0.5 1 d D . . E 2
H17A H 0.2847 0.2873 0.6993 0.050 Uiso 0.5 1 d DG . . E 2
H17B H 0.3347 0.3980 0.8235 0.050 Uiso 0.5 1 d DG . . E 2
C3 C 0.2170(10) 0.0699(9) 0.5146(9) 0.0104(8) Uani 0.5 1 d D . . F 1
H3A H 0.1704 0.0684 0.5812 0.013 Uiso 0.5 1 calc R . . F 1
H3B H 0.1414 0.0671 0.4417 0.013 Uiso 0.5 1 calc R . . F 1
C1 C 0.3759(9) 0.2283(10) 0.4649(9) 0.0104(8) Uani 0.5 1 d D . . G 1
H1A H 0.2956 0.2148 0.3913 0.013 Uiso 0.5 1 calc R . . G 1
H1B H 0.4191 0.3273 0.5001 0.013 Uiso 0.5 1 calc R . . G 1
O14 O 0.1857(4) 0.1170(5) 0.8750(4) 0.0355(10) Uani 1 1 d . . . . .
H14A H 0.2111 0.0411 0.7927 0.053 Uiso 1 1 d DGR . . . .
H14B H 0.1102 0.1679 0.8325 0.053 Uiso 1 1 d GR . . . .
O16A O 0.3835(11) 0.4269(10) 1.2660(9) 0.0217(10) Uani 0.5 1 d . . . H 1
H16A H 0.4643 0.4255 1.3220 0.033 Uiso 0.5 1 d GR . . H 1
H16B H 0.3083 0.4053 1.2926 0.033 Uiso 0.5 1 d DGR . . H 1
O18 O 0.3115(10) 0.3555(10) 0.4855(12) 0.056(3) Uani 0.5 1 d D . . I 2
H18A H 0.3240 0.3497 0.5588 0.083 Uiso 0.5 1 d DG . . I 2
H18B H 0.3232 0.4438 0.4984 0.083 Uiso 0.5 1 d DG . . I 2
O19B O 0.1507(17) 0.1903(16) 0.5484(14) 0.0217(10) Uani 0.25 1 d D . . J 2
H19A H 0.1925 0.2424 0.5207 0.033 Uiso 0.25 1 d DG . . J 2
H19B H 0.0644 0.2123 0.5499 0.033 Uiso 0.25 1 d DG . . J 2
O15A O 0.3300(9) 0.4272(8) 0.9611(8) 0.0217(10) Uani 0.5 1 d . . . H 1
H15A H 0.2808 0.4969 1.0085 0.033 Uiso 0.5 1 d GR . . H 1
H15B H 0.2747 0.3877 0.8778 0.033 Uiso 0.5 1 d GR . . H 1
O13 O 0.8343(7) -0.3484(7) 0.2850(7) 0.0186(14) Uani 0.5 1 d . . . D 1
H13 H 0.9030 -0.2868 0.3068 0.028 Uiso 0.5 1 calc GR . . D 1
C5 C 0.7819(9) -0.3311(9) 0.3939(8) 0.0104(8) Uani 0.5 1 d . . . D 1
H5A H 0.8636 -0.3126 0.4676 0.013 Uiso 0.5 1 calc R . . D 1
H5B H 0.7266 -0.4204 0.3763 0.013 Uiso 0.5 1 calc R . . D 1
O15B O 0.4006(9) 0.4627(8) 1.0035(7) 0.0217(10) Uani 0.5 1 d D . . H 2
H15C H 0.336(5) 0.525(6) 1.013(7) 0.033 Uiso 0.5 1 d DR . . K 2
H15D H 0.486(4) 0.513(5) 1.049(6) 0.033 Uiso 0.5 1 d DR . . L 2
O16B O 0.4190(11) 0.4404(10) 1.2496(9) 0.0217(10) Uani 0.5 1 d . . . H 2
H16C H 0.4981 0.4972 1.2656 0.033 Uiso 0.5 1 d GR . . H 2
H16D H 0.4313 0.4061 1.3100 0.033 Uiso 0.5 1 d GR . . H 2
O19A O 0.1151(17) 0.1465(16) 0.5675(14) 0.0217(10) Uani 0.25 1 d . . . M 3
H19C H 0.0876 0.1526 0.6350 0.033 Uiso 0.25 1 d DG . . M 3
H19D H 0.0545 0.1817 0.5246 0.033 Uiso 0.25 1 d DG . . M 3

loop_
_atom_site_aniso_label
_atom_site_aniso_U_11
_atom_site_aniso_U_22
_atom_site_aniso_U_33
_atom_site_aniso_U_23
_atom_site_aniso_U_13
_atom_site_aniso_U_12
Ni1 0.0121(4) 0.0338(5) 0.0080(4) 0.0133(4) -0.0039(3) -0.0105(4)
W3 0.01021(9) 0.01615(10) 0.00571(9) 0.00670(7) 0.00190(6) 0.00278(7)
W1 0.00964(9) 0.01319(10) 0.00776(9) 0.00546(7) 0.00297(6) 0.00041(6)
W2 0.00688(9) 0.01382(10) 0.00633(9) 0.00435(7) 0.00004(6) 0.00116(6)
Na1 0.0221(10) 0.0228(10) 0.0194(10) 0.0136(8) 0.0098(8) 0.0092(8)
O1 0.0093(15) 0.0186(16) 0.0061(15) 0.0026(13) 0.0030(12) 0.0037(12)
O3 0.0081(15) 0.0112(15) 0.0079(14) 0.0037(12) 0.0007(11) 0.0008(11)
O6 0.0127(15) 0.0161(15) 0.0078(15) 0.0037(12) 0.0051(12) 0.0035(12)
O2 0.0070(14) 0.0218(17) 0.0129(16) 0.0112(14) 0.0022(12) 0.0041(12)
O8 0.0123(16) 0.0207(17) 0.0191(17) 0.0085(14) 0.0042(13) -0.0013(13)
O11 0.0149(16) 0.0197(16) 0.0125(16) 0.0067(13) 0.0065(13) 0.0038(13)
O4 0.0123(15) 0.0131(15) 0.0104(15) 0.0061(13) 0.0025(12) 0.0008(12)
O10 0.0201(17) 0.0197(17) 0.0106(16) 0.0054(14) 0.0063(13) 0.0061(13)
O5 0.0087(14) 0.0193(16) 0.0099(15) 0.0090(13) 0.0022(12) 0.0047(12)
O12 0.0184(16) 0.0200(17) 0.0113(16) 0.0087(13) 0.0042(13) 0.0052(13)
O9 0.0120(16) 0.0222(17) 0.0146(16) 0.0068(14) 0.0012(13) 0.0007(13)
O7 0.0225(18) 0.0200(17) 0.0144(17) 0.0086(14) 0.0040(14) 0.0063(14)
N1 0.026(2) 0.050(3) 0.019(2) 0.021(2) -0.0047(19) -0.014(2)
C9 0.031(3) 0.058(4) 0.025(3) 0.023(3) 0.000(2) -0.015(3)
C6 0.023(3) 0.071(5) 0.051(4) 0.039(4) -0.001(3) -0.012(3)
C2 0.010(2) 0.012(2) 0.011(2) 0.0034(18) 0.0063(17) 0.0054(17)
C4 0.010(4) 0.009(4) 0.009(4) 0.003(3) 0.002(3) 0.001(3)
C7 0.096(7) 0.077(6) 0.025(4) 0.013(4) 0.012(4) -0.040(5)
C8 0.049(5) 0.063(5) 0.098(7) 0.046(5) 0.007(5) 0.001(4)
O17 0.033(4) 0.044(5) 0.028(4) 0.016(4) 0.015(4) 0.022(4)
C3 0.010(2) 0.012(2) 0.011(2) 0.0034(18) 0.0063(17) 0.0054(17)
C1 0.010(2) 0.012(2) 0.011(2) 0.0034(18) 0.0063(17) 0.0054(17)
O14 0.026(2) 0.061(3) 0.0169(19) 0.0114(19) 0.0076(16) 0.024(2)
O16A 0.028(3) 0.0216(19) 0.016(2) 0.0076(14) 0.0068(15) 0.010(2)
O18 0.030(5) 0.027(5) 0.113(10) 0.029(6) 0.025(6) 0.011(4)
O19B 0.028(3) 0.0216(19) 0.016(2) 0.0076(14) 0.0068(15) 0.010(2)
O15A 0.028(3) 0.0216(19) 0.016(2) 0.0076(14) 0.0068(15) 0.010(2)
O13 0.017(3) 0.021(3) 0.021(4) 0.008(3) 0.012(3) 0.003(3)
C5 0.010(2) 0.012(2) 0.011(2) 0.0034(18) 0.0063(17) 0.0054(17)
O15B 0.028(3) 0.0216(19) 0.016(2) 0.0076(14) 0.0068(15) 0.010(2)
O16B 0.028(3) 0.0216(19) 0.016(2) 0.0076(14) 0.0068(15) 0.010(2)
O19A 0.028(3) 0.0216(19) 0.016(2) 0.0076(14) 0.0068(15) 0.010(2)

loop_
_atom_type_symbol
_atom_type_description
_atom_type_scat_dispersion_real
_atom_type_scat_dispersion_imag
_atom_type_scat_source
C C 0.0033 0.0016 'International Tables Vol C Tables 4.2.6.8 and 6.1.1.4'
H H 0.0000 0.0000 'International Tables Vol C Tables 4.2.6.8 and 6.1.1.4'
N N 0.0061 0.0033 'International Tables Vol C Tables 4.2.6.8 and 6.1.1.4'
Na Na 0.0362 0.0249 'International Tables Vol C Tables 4.2.6.8 and 6.1.1.4'
Ni Ni 0.3393 1.1124 'International Tables Vol C Tables 4.2.6.8 and 6.1.1.4'
O O 0.0106 0.0060 'International Tables Vol C Tables 4.2.6.8 and 6.1.1.4'
W W -0.8490 6.8722 'International Tables Vol C Tables 4.2.6.8 and 6.1.1.4'

loop_
_geom_angle_atom_site_label_1
_geom_angle_atom_site_label_2
_geom_angle_atom_site_label_3
_geom_angle
_geom_angle_site_symmetry_1
_geom_angle_site_symmetry_3
O1 Ni1 O1 180.0 . 2_656
O1 Ni1 O3 96.35(12) 2_656 2_656
O1 Ni1 O3 83.65(12) 2_656 .
O1 Ni1 O3 83.65(12) . 2_656
O1 Ni1 O3 96.35(12) . .
O3 Ni1 O3 180.0 . 2_656
O2 Ni1 O1 96.39(12) 2_656 .
O2 Ni1 O1 96.39(12) . 2_656
O2 Ni1 O1 83.61(12) 2_656 2_656
O2 Ni1 O1 83.61(12) . .
O2 Ni1 O3 96.70(12) 2_656 .
O2 Ni1 O3 83.30(12) . .
O2 Ni1 O3 96.70(12) . 2_656
O2 Ni1 O3 83.30(12) 2_656 2_656
O2 Ni1 O2 180.0 . 2_656
O6 W3 O1 71.46(12) . 2_656
O6 W3 O2 84.86(12) . 2_656
O2 W3 O1 73.35(12) 2_656 2_656
O11 W3 O1 160.08(13) . 2_656
O11 W3 O6 96.29(14) . .
O11 W3 O2 90.30(14) . 2_656
O11 W3 O5 102.72(14) . .
O5 W3 O1 83.22(12) . 2_656
O5 W3 O6 149.60(12) . .
O5 W3 O2 71.68(11) . 2_656
O12 W3 O1 93.10(14) . 2_656
O12 W3 O6 101.06(15) . .
O12 W3 O2 162.83(14) . 2_656
O12 W3 O11 104.89(15) . .
O12 W3 O5 96.74(14) . .
O1 W1 O3 74.01(11) . 2_656
O6 W1 O1 71.80(12) 2_656 .
O6 W1 O3 83.20(12) 2_656 2_656
O8 W1 O1 163.04(14) . .
O8 W1 O3 92.99(14) . 2_656
O8 W1 O6 96.28(14) . 2_656
O8 W1 O4 101.21(15) . .
O8 W1 O7 104.62(16) . .
O4 W1 O1 85.11(12) . .
O4 W1 O3 71.14(12) . 2_656
O4 W1 O6 149.46(13) . 2_656
O7 W1 O1 89.98(14) . .
O7 W1 O3 160.71(14) . 2_656
O7 W1 O6 102.26(14) . 2_656
O7 W1 O4 97.31(14) . .
O3 W2 O2 73.98(11) 2_656 2_656
O4 W2 O3 71.74(12) . 2_656
O4 W2 O2 82.65(12) . 2_656
O10 W2 O3 161.66(13) . 2_656
O10 W2 O2 91.98(14) . 2_656
O10 W2 O4 95.19(14) . .
O10 W2 O5 101.00(14) . .
O10 W2 O9 104.05(16) . .
O5 W2 O3 86.10(12) . 2_656
O5 W2 O2 72.11(12) . 2_656
O5 W2 O4 150.27(13) . .
O9 W2 O3 91.59(13) . 2_656
O9 W2 O2 162.49(14) . 2_656
O9 W2 O4 102.54(14) . .
O9 W2 O5 97.52(14) . .
O11 Na1 O14 91.33(14) . .
O11 Na1 O16A 137.7(3) . .
O11 Na1 O15B 93.6(2) . .
O12 Na1 O11 95.69(13) 2_657 .
O12 Na1 O14 96.82(16) 2_657 .
O12 Na1 O16A 74.0(2) 2_657 .
O12 Na1 O15A 165.8(2) 2_657 .
O12 Na1 O15B 158.2(2) 2_657 .
O12 Na1 O16B 80.5(2) 2_657 .
O14 Na1 O16A 130.1(3) . .
O15A Na1 O11 98.3(2) . .
O15A Na1 O14 84.8(2) . .
O15A Na1 O16A 94.1(3) . .
O15B Na1 O14 102.6(2) . .
O16B Na1 O11 129.6(3) . .
O16B Na1 O14 139.1(3) . .
O16B Na1 O15B 78.4(3) . .
Ni1 O1 W3 101.28(13) . 2_656
Ni1 O1 W1 101.59(13) . .
W1 O1 W3 94.81(11) . 2_656
C1 O1 Ni1 108.8(4) . .
C1 O1 W3 121.6(4) . 2_656
C1 O1 W1 124.9(4) . .
Ni1 O3 W1 100.74(12) . 2_656
Ni1 O3 W2 101.48(12) . 2_656
W2 O3 W1 95.49(11) 2_656 2_656
C3 O3 Ni1 111.1(4) . .
C3 O3 W1 123.1(4) . 2_656
C3 O3 W2 121.2(4) . 2_656
W1 O6 W3 117.73(15) 2_656 .
Ni1 O2 W3 101.74(14) . 2_656
Ni1 O2 W2 101.20(13) . 2_656
W3 O2 W2 94.13(11) 2_656 2_656
C2 O2 Ni1 108.9(4) . .
C2 O2 W3 121.0(4) . 2_656
C2 O2 W2 125.9(4) . 2_656
W3 O11 Na1 142.74(18) . .
W1 O4 W2 117.71(16) . .
W2 O5 W3 118.15(15) . .
W3 O12 Na1 159.48(19) . 2_657
C9 N1 C7 107.8(5) . .
C6 N1 C9 110.2(5) . .
C6 N1 C7 109.1(6) . .
C8 N1 C9 110.1(6) . .
C8 N1 C6 110.4(6) . .
C8 N1 C7 109.2(7) . .
O2 C2 C4 117.8(7) . .
C2 C4 C1 113.4(7) . 2_656
C2 C4 C5 106.1(7) . .
C3 C4 C2 114.2(7) 2_656 .
C3 C4 C1 111.8(7) 2_656 2_656
C3 C4 C5 107.2(7) 2_656 .
C5 C4 C1 103.1(7) . 2_656
O3 C3 C4 114.1(7) . 2_656
O1 C1 C4 117.3(7) . 2_656
O13 C5 C4 113.5(7) . .

loop_
_geom_bond_atom_site_label_1
_geom_bond_atom_site_label_2
_geom_bond_distance
_geom_bond_site_symmetry_2
Ni1 O1 2.029(3) .
Ni1 O1 2.029(3) 2_656
Ni1 O3 2.042(3) 2_656
Ni1 O3 2.042(3) .
Ni1 O2 2.017(3) .
Ni1 O2 2.017(3) 2_656
W3 O1 2.259(3) 2_656
W3 O6 1.942(3) .
W3 O2 2.256(3) 2_656
W3 O11 1.732(3) .
W3 O5 1.940(3) .
W3 O12 1.724(3) .
W1 O1 2.249(3) .
W1 O3 2.262(3) 2_656
W1 O6 1.935(3) 2_656
W1 O8 1.729(3) .
W1 O4 1.935(3) .
W1 O7 1.739(3) .
W2 O3 2.226(3) 2_656
W2 O2 2.258(3) 2_656
W2 O4 1.946(3) .
W2 O10 1.736(3) .
W2 O5 1.913(3) .
W2 O9 1.743(3) .
Na1 O11 2.331(4) .
Na1 O12 2.282(4) 2_657
Na1 O14 2.378(5) .
Na1 O16A 2.471(10) .
Na1 O15A 2.322(8) .
Na1 O15B 2.359(8) .
Na1 O16B 2.327(10) .
O1 W3 2.259(3) 2_656
O1 C1 1.390(9) .
O3 W1 2.262(3) 2_656
O3 W2 2.226(3) 2_656
O3 C3 1.403(9) .
O6 W1 1.935(3) 2_656
O2 W3 2.256(3) 2_656
O2 W2 2.258(3) 2_656
O2 C2 1.388(9) .
O12 Na1 2.282(4) 2_657
N1 C9 1.501(7) .
N1 C6 1.480(7) .
N1 C7 1.505(9) .
N1 C8 1.455(10) .
C2 C4 1.533(12) .
C4 C3 1.533(12) 2_656
C4 C1 1.556(12) 2_656
C4 C5 1.554(11) .
C3 C4 1.533(12) 2_656
C1 C4 1.556(12) 2_656
O13 C5 1.424(11) .
